data_2202010
loop_
_publ_author_name
'Chen, Hsiao Wei'
'Tiekink, Edward R. T.'

_publ_section_title
;
 Chloro[tris(perfluorophenyl)phosphine]gold(I)
;
_journal_issue 2
_journal_name_full 'Acta Crystallographica Section E'
_journal_page_first m50
_journal_page_last m52
_journal_paper_doi 10.1107/S1600536802023425
_journal_volume 59
_journal_year 2003
_chemical_formula_iupac '[Au Cl (C18 F15 P)]'
_chemical_formula_moiety 'C18 Au Cl F15 P'
_chemical_formula_sum 'C18 Au Cl F15 P'
_chemical_formula_weight 764.57
_chemical_name_systematic ?
_space_group_IT_number 14
_symmetry_cell_setting monoclinic
_symmetry_space_group_name_Hall '-P 2yn'
_symmetry_space_group_name_H-M 'P 1 21/n 1'
_atom_sites_solution_hydrogens none
_atom_sites_solution_primary direct
_atom_sites_solution_secondary difmap
_audit_creation_method SHELXL-97
_cell_angle_alpha 90.00
_cell_angle_beta 95.6320(10)
_cell_angle_gamma 90.00
_cell_formula_units_Z 8
_cell_length_a 15.4344(7)
_cell_length_b 11.8116(5)
_cell_length_c 22.4469(10)
_cell_measurement_reflns_used 8793
_cell_measurement_temperature 183(2)
_cell_measurement_theta_max 29.9
_cell_measurement_theta_min 2.3
_cell_volume 4072.4(3)
_computing_cell_refinement 'SAINT (Bruker, 2000)'
_computing_data_collection 'SMART (Bruker, 2000)'
_computing_data_reduction 'SHELXTL (Bruker, 2000)'
_computing_molecular_graphics 'ORTEPII (Johnson, 1976)'
_computing_publication_material SHEXLTL
_computing_structure_refinement 'SHELXL97 (Sheldrick, 1997)'
_computing_structure_solution 'PATTY in DIRDIF92 (Beurskens et al., 1992)'
_diffrn_ambient_temperature 183(2)
_diffrn_measured_fraction_theta_full 0.996
_diffrn_measured_fraction_theta_max 0.996
_diffrn_measurement_device_type 'Bruker AXS SMART CCD'
_diffrn_measurement_method \w
_diffrn_radiation_monochromator graphite
_diffrn_radiation_source 'fine-focus sealed tube'
_diffrn_radiation_type MoK\a
_diffrn_radiation_wavelength 0.71069
_diffrn_reflns_av_R_equivalents 0.035
_diffrn_reflns_av_sigmaI/netI 0.039
_diffrn_reflns_limit_h_max 21
_diffrn_reflns_limit_h_min -20
_diffrn_reflns_limit_k_max 16
_diffrn_reflns_limit_k_min -13
_diffrn_reflns_limit_l_max 31
_diffrn_reflns_limit_l_min -31
_diffrn_reflns_number 33627
_diffrn_reflns_theta_full 30.0
_diffrn_reflns_theta_max 30.0
_diffrn_reflns_theta_min 1.5
_diffrn_standards_decay_% 0
_diffrn_standards_number 0
_exptl_absorpt_coefficient_mu 7.576
_exptl_absorpt_correction_T_max 1
_exptl_absorpt_correction_T_min 0.329
_exptl_absorpt_correction_type multi-scan
_exptl_absorpt_process_details '(SADABS; Bruker, 2000)'
_exptl_crystal_colour colourless
_exptl_crystal_density_diffrn 2.494
_exptl_crystal_density_method 'not measured'
_exptl_crystal_description block
_exptl_crystal_F_000 2832
_exptl_crystal_size_max 0.42
_exptl_crystal_size_mid 0.36
_exptl_crystal_size_min 0.24
_refine_diff_density_max 1.04
_refine_diff_density_min -0.88
_refine_ls_extinction_method none
_refine_ls_goodness_of_fit_ref 1.01
_refine_ls_hydrogen_treatment noref
_refine_ls_matrix_type full
_refine_ls_number_parameters 649
_refine_ls_number_reflns 11871
_refine_ls_number_restraints 0
_refine_ls_restrained_S_all 1.01
_refine_ls_R_factor_all 0.049
_refine_ls_R_factor_gt 0.031
_refine_ls_shift/su_max 0.001
_refine_ls_shift/su_mean 0.000
_refine_ls_structure_factor_coef Fsqd
_refine_ls_weighting_details 'calc w = 1/[\s^2^(Fo^2^)+(0.0327P)^2^] where P = (Fo^2^+2Fc^2^)/3'
_refine_ls_weighting_scheme calc
_refine_ls_wR_factor_gt 0.068
_refine_ls_wR_factor_ref 0.074
_reflns_number_gt 8712
_reflns_number_total 11871
_reflns_threshold_expression I>2\s(I)
_cod_data_source_file lh6026.cif
_cod_data_source_block I
_cod_original_sg_symbol_H-M 'P 21/n'
_cod_database_code 2202010
_cod_database_fobs_code 2202010

loop_
_symmetry_equiv_pos_as_xyz
'x, y, z'
'-x+1/2, y+1/2, -z+1/2'
'-x, -y, -z'
'x-1/2, -y-1/2, z-1/2'

loop_
_atom_site_label
_atom_site_fract_x
_atom_site_fract_y
_atom_site_fract_z
_atom_site_U_iso_or_equiv
_atom_site_adp_type
_atom_site_calc_flag
_atom_site_refinement_flags
_atom_site_occupancy
_atom_site_disorder_assembly
_atom_site_disorder_group
_atom_site_type_symbol
Au1 0.040598(8) -0.005715(11) 0.399109(6) 0.02733(4) Uani d . 1 . . Au
Au2 0.193708(9) -0.008395(12) 0.277452(6) 0.03058(4) Uani d . 1 . . Au
Cl1 0.18470(6) -0.02563(9) 0.42841(4) 0.0408(2) Uani d . 1 . . Cl
Cl2 0.06233(6) -0.08885(9) 0.24966(4) 0.0414(2) Uani d . 1 . . Cl
P1 -0.09997(6) 0.02838(7) 0.38043(4) 0.02458(17) Uani d . 1 . . P
P2 0.32227(6) 0.06392(8) 0.30957(4) 0.02826(19) Uani d . 1 . . P
F2 -0.29464(14) -0.0123(2) 0.35121(10) 0.0471(6) Uani d . 1 . . F
F3 -0.39636(15) -0.1614(3) 0.39918(11) 0.0686(8) Uani d . 1 . . F
F4 -0.32972(18) -0.3039(2) 0.48575(11) 0.0691(8) Uani d . 1 . . F
F5 -0.15732(17) -0.2935(2) 0.52516(10) 0.0551(6) Uani d . 1 . . F
F6 -0.05505(13) -0.14626(18) 0.47909(8) 0.0386(5) Uani d . 1 . . F
F8 0.00225(15) 0.23748(19) 0.37324(12) 0.0581(7) Uani d . 1 . . F
F9 -0.00933(18) 0.4345(2) 0.42868(15) 0.0790(9) Uani d . 1 . . F
F10 -0.1477(2) 0.4769(2) 0.49205(16) 0.0798(10) Uani d . 1 . . F
F11 -0.27230(17) 0.3187(2) 0.49793(11) 0.0651(8) Uani d . 1 . . F
F12 -0.26157(13) 0.12331(19) 0.44501(10) 0.0439(5) Uani d . 1 . . F
F14 -0.16680(19) 0.2188(2) 0.28782(11) 0.0671(8) Uani d . 1 . . F
F15 -0.2146(2) 0.1912(3) 0.17257(13) 0.1049(12) Uani d . 1 . . F
F16 -0.2087(3) -0.0142(3) 0.12024(13) 0.1127(16) Uani d . 1 . . F
F17 -0.1575(2) -0.1971(3) 0.18768(12) 0.0841(10) Uani d . 1 . . F
F18 -0.11363(15) -0.17327(19) 0.30509(10) 0.0476(6) Uani d . 1 . . F
F20 0.37681(13) 0.0793(2) 0.44991(9) 0.0389(5) Uani d . 1 . . F
F21 0.43246(14) -0.0895(2) 0.52086(9) 0.0511(6) Uani d . 1 . . F
F22 0.46341(16) -0.2965(2) 0.47520(12) 0.0639(7) Uani d . 1 . . F
F23 0.43758(16) -0.3317(2) 0.35504(12) 0.0606(7) Uani d . 1 . . F
F24 0.37854(14) -0.16335(18) 0.28267(9) 0.0420(5) Uani d . 1 . . F
F26 0.52210(15) 0.00519(19) 0.30157(12) 0.0546(7) Uani d . 1 . . F
F27 0.61435(18) 0.0479(3) 0.21003(14) 0.0813(9) Uani d . 1 . . F
F28 0.54288(19) 0.1557(2) 0.11207(11) 0.0720(8) Uani d . 1 . . F
F29 0.37291(19) 0.2169(2) 0.10427(10) 0.0696(8) Uani d . 1 . . F
F30 0.27867(15) 0.1791(2) 0.19621(10) 0.0493(6) Uani d . 1 . . F
F32 0.47318(14) 0.2013(2) 0.36481(9) 0.0461(6) Uani d . 1 . . F
F33 0.47381(19) 0.4120(2) 0.40985(11) 0.0677(8) Uani d . 1 . . F
F34 0.3218(2) 0.5250(2) 0.41370(13) 0.0776(10) Uani d . 1 . . F
F35 0.17026(18) 0.4280(2) 0.37122(11) 0.0661(8) Uani d . 1 . . F
F36 0.16704(14) 0.21945(19) 0.32728(10) 0.0464(6) Uani d . 1 . . F
C1 -0.1706(2) -0.0715(3) 0.41344(14) 0.0264(7) Uani d . 1 . . C
C2 -0.2586(2) -0.0805(3) 0.39422(15) 0.0337(8) Uani d . 1 . . C
C3 -0.3126(3) -0.1560(4) 0.41866(17) 0.0435(10) Uani d . 1 . . C
C4 -0.2779(3) -0.2288(4) 0.46253(17) 0.0450(10) Uani d . 1 . . C
C5 -0.1913(3) -0.2241(3) 0.48213(16) 0.0372(9) Uani d . 1 . . C
C6 -0.1386(2) -0.1463(3) 0.45774(14) 0.0302(7) Uani d . 1 . . C
C7 -0.1255(2) 0.1675(3) 0.40940(15) 0.0282(7) Uani d . 1 . . C
C8 -0.0647(2) 0.2531(3) 0.40596(18) 0.0400(9) Uani d . 1 . . C
C9 -0.0717(3) 0.3557(3) 0.4333(2) 0.0508(11) Uani d . 1 . . C
C10 -0.1403(3) 0.3772(3) 0.46499(19) 0.0495(11) Uani d . 1 . . C
C11 -0.2035(3) 0.2980(4) 0.46831(17) 0.0437(10) Uani d . 1 . . C
C12 -0.1962(2) 0.1950(3) 0.44068(16) 0.0341(8) Uani d . 1 . . C
C13 -0.1382(2) 0.0224(3) 0.30148(15) 0.0311(8) Uani d . 1 . . C
C14 -0.1638(3) 0.1143(4) 0.26525(18) 0.0471(10) Uani d . 1 . . C
C15 -0.1880(3) 0.1006(5) 0.2045(2) 0.0650(15) Uani d . 1 . . C
C16 -0.1844(3) -0.0030(5) 0.1793(2) 0.0640(16) Uani d . 1 . . C
C17 -0.1603(3) -0.0954(5) 0.21193(19) 0.0547(12) Uani d . 1 . . C
C18 -0.1376(2) -0.0823(4) 0.27254(17) 0.0391(9) Uani d . 1 . . C
C19 0.3756(2) -0.0362(3) 0.36283(15) 0.0281(7) Uani d . 1 . . C
C20 0.3904(2) -0.0205(3) 0.42438(16) 0.0320(8) Uani d . 1 . . C
C21 0.4187(2) -0.1081(4) 0.46199(16) 0.0375(9) Uani d . 1 . . C
C22 0.4334(2) -0.2123(4) 0.43917(18) 0.0440(10) Uani d . 1 . . C
C23 0.4197(2) -0.2309(3) 0.3782(2) 0.0423(10) Uani d . 1 . . C
C24 0.3911(2) -0.1429(3) 0.34180(16) 0.0338(8) Uani d . 1 . . C
C25 0.3954(2) 0.0884(3) 0.25200(14) 0.0302(7) Uani d . 1 . . C
C26 0.4819(2) 0.0580(3) 0.25365(17) 0.0391(9) Uani d . 1 . . C
C27 0.5311(3) 0.0792(4) 0.2066(2) 0.0495(11) Uani d . 1 . . C
C28 0.4938(3) 0.1334(3) 0.15671(18) 0.0483(11) Uani d . 1 . . C
C29 0.4093(3) 0.1655(3) 0.15325(16) 0.0455(10) Uani d . 1 . . C
C30 0.3616(3) 0.1436(3) 0.20058(16) 0.0365(8) Uani d . 1 . . C
C31 0.3203(2) 0.2015(3) 0.34443(14) 0.0314(8) Uani d . 1 . . C
C32 0.3968(3) 0.2561(3) 0.36610(16) 0.0389(9) Uani d . 1 . . C
C33 0.3985(3) 0.3643(4) 0.38966(17) 0.0485(11) Uani d . 1 . . C
C34 0.3219(4) 0.4212(4) 0.39098(18) 0.0530(12) Uani d . 1 . . C
C35 0.2453(3) 0.3717(4) 0.36951(18) 0.0497(11) Uani d . 1 . . C
C36 0.2446(3) 0.2631(3) 0.34680(16) 0.0387(9) Uani d . 1 . . C

loop_
_atom_site_aniso_label
_atom_site_aniso_U_11
_atom_site_aniso_U_22
_atom_site_aniso_U_33
_atom_site_aniso_U_12
_atom_site_aniso_U_13
_atom_site_aniso_U_23
Au1 0.02126(7) 0.03216(8) 0.02828(7) 0.00068(5) 0.00087(5) -0.00120(5)
Au2 0.02492(7) 0.03912(9) 0.02739(7) 0.00005(5) 0.00105(5) -0.00090(6)
Cl1 0.0224(4) 0.0631(6) 0.0365(5) 0.0030(4) 0.0001(4) -0.0047(4)
Cl2 0.0292(5) 0.0568(6) 0.0384(5) -0.0059(4) 0.0049(4) -0.0109(4)
P1 0.0222(4) 0.0266(4) 0.0248(4) 0.0010(3) 0.0018(3) 0.0012(3)
P2 0.0268(4) 0.0337(5) 0.0242(4) 0.0003(4) 0.0021(3) 0.0012(4)
F2 0.0246(11) 0.0739(18) 0.0419(13) -0.0005(10) -0.0018(10) 0.0168(11)
F3 0.0342(14) 0.106(2) 0.0657(16) -0.0280(14) 0.0072(12) 0.0072(16)
F4 0.082(2) 0.0670(19) 0.0631(16) -0.0367(15) 0.0319(15) 0.0059(14)
F5 0.0813(18) 0.0420(14) 0.0447(13) 0.0041(12) 0.0194(13) 0.0166(11)
F6 0.0389(12) 0.0441(13) 0.0319(10) 0.0079(9) -0.0014(9) 0.0096(9)
F8 0.0437(14) 0.0374(14) 0.098(2) -0.0074(11) 0.0289(13) 0.0061(13)
F9 0.0632(18) 0.0312(14) 0.142(3) -0.0109(13) 0.0057(17) -0.0063(17)
F10 0.087(2) 0.0441(16) 0.107(3) 0.0077(14) 0.0055(19) -0.0347(16)
F11 0.0676(18) 0.0623(18) 0.0691(17) 0.0208(14) 0.0259(14) -0.0141(14)
F12 0.0344(12) 0.0424(13) 0.0572(14) 0.0030(10) 0.0166(10) 0.0022(11)
F14 0.095(2) 0.0490(16) 0.0568(16) 0.0228(15) 0.0060(15) 0.0230(13)
F15 0.118(3) 0.135(3) 0.0586(18) 0.019(2) -0.0079(18) 0.057(2)
F16 0.106(3) 0.197(5) 0.0295(14) -0.029(2) -0.0197(17) -0.0013(18)
F17 0.089(2) 0.105(3) 0.0596(17) -0.0318(19) 0.0143(16) -0.0482(17)
F18 0.0569(15) 0.0371(13) 0.0503(14) -0.0039(11) 0.0123(11) -0.0081(11)
F20 0.0351(12) 0.0516(14) 0.0297(10) -0.0044(10) 0.0017(9) -0.0043(10)
F21 0.0383(13) 0.0827(19) 0.0307(11) -0.0098(12) -0.0047(9) 0.0170(12)
F22 0.0531(15) 0.0639(18) 0.0735(17) 0.0066(13) 0.0006(13) 0.0400(14)
F23 0.0639(17) 0.0362(14) 0.0834(19) 0.0055(12) 0.0164(14) 0.0083(13)
F24 0.0502(14) 0.0382(13) 0.0378(12) 0.0019(10) 0.0052(10) -0.0041(10)
F26 0.0280(12) 0.077(2) 0.0599(16) 0.0064(11) 0.0083(11) 0.0264(13)
F27 0.0540(18) 0.097(2) 0.101(2) 0.0075(17) 0.0469(16) 0.019(2)
F28 0.109(2) 0.0587(18) 0.0568(16) -0.0275(16) 0.0518(16) -0.0058(13)
F29 0.109(2) 0.0624(18) 0.0364(13) -0.0163(15) 0.0023(14) 0.0189(12)
F30 0.0511(15) 0.0501(15) 0.0446(13) 0.0048(11) -0.0068(11) 0.0131(11)
F32 0.0397(13) 0.0542(15) 0.0436(12) -0.0080(11) -0.0006(10) -0.0015(11)
F33 0.095(2) 0.0570(17) 0.0501(15) -0.0335(15) 0.0012(14) -0.0077(13)
F34 0.136(3) 0.0341(15) 0.0694(19) -0.0092(16) 0.0439(19) -0.0083(13)
F35 0.094(2) 0.0438(15) 0.0660(16) 0.0302(14) 0.0363(15) 0.0147(13)
F36 0.0414(13) 0.0471(14) 0.0515(13) 0.0134(10) 0.0095(11) 0.0092(11)
C1 0.0256(17) 0.0280(18) 0.0266(16) -0.0032(13) 0.0075(13) -0.0006(14)
C2 0.0315(19) 0.043(2) 0.0269(17) -0.0030(16) 0.0046(15) 0.0015(16)
C3 0.036(2) 0.060(3) 0.036(2) -0.0129(19) 0.0125(17) -0.0038(19)
C4 0.059(3) 0.046(2) 0.034(2) -0.021(2) 0.0226(19) -0.0046(18)
C5 0.057(3) 0.0283(19) 0.0282(18) 0.0016(17) 0.0137(17) -0.0016(15)
C6 0.038(2) 0.0295(19) 0.0238(16) 0.0002(15) 0.0053(15) -0.0044(14)
C7 0.0296(17) 0.0245(17) 0.0307(17) 0.0026(13) 0.0034(14) 0.0014(14)
C8 0.034(2) 0.030(2) 0.056(2) -0.0004(15) 0.0066(18) 0.0037(18)
C9 0.044(2) 0.030(2) 0.077(3) -0.0050(18) -0.001(2) -0.004(2)
C10 0.058(3) 0.032(2) 0.056(3) 0.012(2) -0.007(2) -0.015(2)
C11 0.049(2) 0.041(2) 0.041(2) 0.0101(19) 0.0047(19) -0.0063(18)
C12 0.036(2) 0.031(2) 0.0345(19) 0.0054(15) 0.0009(16) 0.0001(16)
C13 0.0228(17) 0.044(2) 0.0266(16) 0.0001(14) 0.0009(13) 0.0061(15)
C14 0.041(2) 0.061(3) 0.039(2) 0.007(2) 0.0019(18) 0.012(2)
C15 0.058(3) 0.098(4) 0.037(2) 0.004(3) -0.004(2) 0.029(3)
C16 0.052(3) 0.111(5) 0.027(2) -0.013(3) -0.002(2) -0.003(3)
C17 0.044(3) 0.084(4) 0.038(2) -0.019(2) 0.0082(19) -0.016(2)
C18 0.030(2) 0.054(3) 0.0334(19) -0.0046(17) 0.0047(16) -0.0053(19)
C19 0.0203(16) 0.0360(19) 0.0279(16) -0.0015(13) 0.0020(13) 0.0049(15)
C20 0.0215(17) 0.043(2) 0.0318(18) -0.0053(14) 0.0035(14) 0.0029(16)
C21 0.0219(18) 0.057(3) 0.0334(19) -0.0044(16) 0.0014(15) 0.0134(18)
C22 0.0255(19) 0.056(3) 0.050(2) 0.0006(17) 0.0035(17) 0.030(2)
C23 0.033(2) 0.035(2) 0.060(3) -0.0029(16) 0.0125(19) 0.0094(19)
C24 0.0271(18) 0.038(2) 0.0365(19) -0.0027(15) 0.0052(15) 0.0035(16)
C25 0.0351(19) 0.0294(19) 0.0264(17) -0.0027(14) 0.0048(14) -0.0016(14)
C26 0.035(2) 0.038(2) 0.045(2) 0.0004(16) 0.0080(17) 0.0047(18)
C27 0.042(2) 0.050(3) 0.061(3) -0.0049(19) 0.025(2) 0.000(2)
C28 0.075(3) 0.034(2) 0.041(2) -0.018(2) 0.030(2) -0.0067(18)
C29 0.074(3) 0.033(2) 0.0296(19) -0.014(2) 0.005(2) 0.0021(16)
C30 0.046(2) 0.029(2) 0.0335(19) -0.0023(16) 0.0010(17) -0.0031(16)
C31 0.038(2) 0.0317(19) 0.0247(16) 0.0000(15) 0.0044(15) 0.0006(14)
C32 0.045(2) 0.041(2) 0.0319(19) -0.0031(18) 0.0098(17) 0.0035(17)
C33 0.072(3) 0.043(2) 0.031(2) -0.016(2) 0.009(2) 0.0016(18)
C34 0.093(4) 0.035(2) 0.035(2) -0.006(2) 0.022(2) 0.0020(18)
C35 0.072(3) 0.040(2) 0.041(2) 0.016(2) 0.027(2) 0.0130(19)
C36 0.052(3) 0.035(2) 0.0300(19) 0.0074(18) 0.0105(17) 0.0087(16)

loop_
_atom_type_symbol
_atom_type_description
_atom_type_scat_dispersion_real
_atom_type_scat_dispersion_imag
_atom_type_scat_source
C C 0.0033 0.0016 'International Tables Vol C Tables 4.2.6.8 and 6.1.1.4'
F F 0.0171 0.0103 'International Tables Vol C Tables 4.2.6.8 and 6.1.1.4'
Au Au -2.0133 8.8022 'International Tables Vol C Tables 4.2.6.8 and 6.1.1.4'
Cl Cl 0.1484 0.1585 'International Tables Vol C Tables 4.2.6.8 and 6.1.1.4'
P P 0.1023 0.0942 'International Tables Vol C Tables 4.2.6.8 and 6.1.1.4'

loop_
_geom_angle_atom_site_label_1
_geom_angle_atom_site_label_2
_geom_angle_atom_site_label_3
_geom_angle
_geom_angle_publ_flag
P1 Au1 Cl1 172.68(3) y
P2 Au2 Cl2 176.54(3) y
Au1 P1 C1 115.02(11) y
Au1 P1 C7 109.85(11) y
Au1 P1 C13 113.45(12) y
C1 P1 C7 106.31(15) y
C7 P1 C13 108.83(16) y
C1 P1 C13 102.88(16) y
Au2 P2 C19 107.23(11) y
Au2 P2 C25 115.35(11) y
Au2 P2 C31 115.83(12) y
C19 P2 C25 107.31(16) y
C19 P2 C31 109.03(16) y
C25 P2 C31 101.68(16) y
C2 C1 C6 116.3(3) ?
C2 C1 P1 122.1(3) ?
C6 C1 P1 121.5(3) ?
F2 C2 C3 117.1(3) ?
F2 C2 C1 120.3(3) ?
C3 C2 C1 122.7(4) ?
F3 C3 C2 120.7(4) ?
F3 C3 C4 120.3(4) ?
C2 C3 C4 118.9(4) ?
F4 C4 C5 120.4(4) ?
F4 C4 C3 119.3(4) ?
C5 C4 C3 120.3(4) ?
F5 C5 C4 120.7(3) ?
F5 C5 C6 119.6(4) ?
C4 C5 C6 119.8(4) ?
F6 C6 C5 116.5(3) ?
F6 C6 C1 121.5(3) ?
C5 C6 C1 122.0(3) ?
C8 C7 C12 115.2(3) ?
C8 C7 P1 117.8(3) ?
C12 C7 P1 126.7(3) ?
F8 C8 C9 117.9(3) ?
F8 C8 C7 119.5(3) ?
C9 C8 C7 122.5(4) ?
F9 C9 C10 120.7(4) ?
F9 C9 C8 119.2(4) ?
C10 C9 C8 120.1(4) ?
F10 C10 C9 120.7(4) ?
F10 C10 C11 119.2(4) ?
C9 C10 C11 120.1(4) ?
F11 C11 C10 120.9(4) ?
F11 C11 C12 119.5(4) ?
C10 C11 C12 119.6(4) ?
F12 C12 C11 115.8(3) ?
F12 C12 C7 121.7(3) ?
C11 C12 C7 122.4(4) ?
C14 C13 C18 115.7(4) ?
C14 C13 P1 126.0(3) ?
C18 C13 P1 118.2(3) ?
F14 C14 C15 117.7(4) ?
F14 C14 C13 121.2(4) ?
C15 C14 C13 121.1(5) ?
F15 C15 C16 121.8(4) ?
F15 C15 C14 118.3(5) ?
C16 C15 C14 119.9(5) ?
C15 C16 F16 118.8(5) ?
C15 C16 C17 121.8(4) ?
F16 C16 C17 119.3(5) ?
F17 C17 C16 122.1(4) ?
F17 C17 C18 119.5(5) ?
C16 C17 C18 118.4(5) ?
F18 C18 C17 118.7(4) ?
F18 C18 C13 118.2(3) ?
C17 C18 C13 123.1(4) ?
C24 C19 C20 116.5(3) ?
C24 C19 P2 116.9(3) ?
C20 C19 P2 125.8(3) ?
F20 C20 C21 116.9(3) ?
F20 C20 C19 121.7(3) ?
C21 C20 C19 121.3(4) ?
F21 C21 C22 120.3(4) ?
F21 C21 C20 119.5(4) ?
C22 C21 C20 120.2(4) ?
F22 C22 C21 120.4(4) ?
F22 C22 C23 119.4(4) ?
C21 C22 C23 120.2(4) ?
F23 C23 C24 120.7(4) ?
F23 C23 C22 120.6(4) ?
C24 C23 C22 118.6(4) ?
F24 C24 C23 117.4(3) ?
F24 C24 C19 119.4(3) ?
C23 C24 C19 123.2(4) ?
C26 C25 C30 115.5(3) ?
C26 C25 P2 127.2(3) ?
C30 C25 P2 117.3(3) ?
F26 C26 C25 120.8(3) ?
F26 C26 C27 116.8(4) ?
C25 C26 C27 122.3(4) ?
F27 C27 C28 120.3(4) ?
F27 C27 C26 120.3(4) ?
C28 C27 C26 119.4(4) ?
C29 C28 F28 121.0(4) ?
C29 C28 C27 120.3(4) ?
F28 C28 C27 118.7(4) ?
F29 C29 C28 120.1(4) ?
F29 C29 C30 120.6(4) ?
C28 C29 C30 119.3(4) ?
F30 C30 C29 117.6(3) ?
F30 C30 C25 119.2(3) ?
C29 C30 C25 123.2(4) ?
C32 C31 C36 115.7(3) ?
C32 C31 P2 121.3(3) ?
C36 C31 P2 122.7(3) ?
F32 C32 C31 118.9(3) ?
F32 C32 C33 117.9(4) ?
C31 C32 C33 123.1(4) ?
F33 C33 C34 121.0(4) ?
F33 C33 C32 120.3(4) ?
C34 C33 C32 118.7(4) ?
F34 C34 C35 119.8(5) ?
F34 C34 C33 119.9(5) ?
C35 C34 C33 120.3(4) ?
F35 C35 C34 120.0(4) ?
F35 C35 C36 119.8(4) ?
C34 C35 C36 120.2(4) ?
F36 C36 C35 117.0(4) ?
F36 C36 C31 121.2(3) ?
C35 C36 C31 121.8(4) ?

loop_
_geom_bond_atom_site_label_1
_geom_bond_atom_site_label_2
_geom_bond_site_symmetry_2
_geom_bond_distance
_geom_bond_publ_flag
Au1 P1 . 2.2060(9) y
Au1 Cl1 . 2.2688(9) y
Au2 P2 . 2.2149(9) y
Au2 Cl2 . 2.2706(9) y
P1 C1 . 1.813(3) y
P1 C7 . 1.824(3) y
P1 C13 . 1.814(4) y
P2 C19 . 1.820(3) y
P2 C25 . 1.820(3) y
P2 C31 . 1.805(4) y
F2 C2 . 1.336(4) ?
F3 C3 . 1.325(4) ?
F4 C4 . 1.334(4) ?
F5 C5 . 1.334(4) ?
F6 C6 . 1.331(4) ?
F8 C8 . 1.338(4) ?
F9 C9 . 1.351(5) ?
F10 C10 . 1.335(4) ?
F11 C11 . 1.330(4) ?
F12 C12 . 1.328(4) ?
F14 C14 . 1.337(5) ?
F15 C15 . 1.331(6) ?
F16 C16 . 1.348(5) ?
F17 C17 . 1.321(6) ?
F18 C18 . 1.332(5) ?
F20 C20 . 1.337(4) ?
F21 C21 . 1.336(4) ?
F22 C22 . 1.336(4) ?
F23 C23 . 1.339(5) ?
F24 C24 . 1.344(4) ?
F26 C26 . 1.342(4) ?
F27 C27 . 1.332(5) ?
F28 C28 . 1.341(4) ?
F29 C29 . 1.331(4) ?
F30 C30 . 1.341(4) ?
F32 C32 . 1.349(4) ?
F33 C33 . 1.331(5) ?
F34 C34 . 1.327(5) ?
F35 C35 . 1.339(5) ?
F36 C36 . 1.337(4) ?
C1 C2 . 1.388(5) ?
C1 C6 . 1.384(5) ?
C2 C3 . 1.372(5) ?
C3 C4 . 1.376(6) ?
C4 C5 . 1.367(6) ?
C5 C6 . 1.376(5) ?
C7 C8 . 1.388(5) ?
C7 C12 . 1.393(5) ?
C8 C9 . 1.367(5) ?
C9 C10 . 1.356(6) ?
C10 C11 . 1.358(6) ?
C11 C12 . 1.375(5) ?
C13 C14 . 1.391(5) ?
C13 C18 . 1.397(5) ?
C14 C15 . 1.388(6) ?
C15 C16 . 1.350(7) ?
C16 C17 . 1.347(7) ?
C17 C18 . 1.380(5) ?
C19 C24 . 1.374(5) ?
C19 C20 . 1.391(5) ?
C20 C21 . 1.379(5) ?
C21 C22 . 1.360(6) ?
C22 C23 . 1.381(6) ?
C23 C24 . 1.369(5) ?
C25 C26 . 1.380(5) ?
C25 C30 . 1.382(5) ?
C26 C27 . 1.383(5) ?
C27 C28 . 1.368(6) ?
C28 C29 . 1.353(6) ?
C29 C30 . 1.375(5) ?
C31 C32 . 1.390(5) ?
C31 C36 . 1.383(5) ?
C32 C33 . 1.382(6) ?
C33 C34 . 1.362(6) ?
C34 C35 . 1.364(6) ?
C35 C36 . 1.380(5) ?
